data_2223148
loop_
_publ_author_name
'Wang, Chongchen'

_publ_section_title
;
 2,2'-Bipyridine-5,5'-dicarboxylic acid
;
_journal_coeditor_code LH2868
_journal_issue 9
_journal_name_full 'Acta Crystallographica Section E'
_journal_page_first o2081
_journal_paper_doi 10.1107/S1600536809030207
_journal_volume 65
_journal_year 2009
_chemical_formula_iupac 'C12 H8 N2 O4'
_chemical_formula_moiety 'C12 H8 N2 O4'
_chemical_formula_sum 'C12 H8 N2 O4'
_chemical_formula_weight 244.20
_chemical_name_systematic
;
2,2'-Bipyridine-5,5'-dicarboxylic acid
;
_space_group_IT_number 2
_symmetry_cell_setting triclinic
_symmetry_space_group_name_Hall '-P 1'
_symmetry_space_group_name_H-M 'P -1'
_atom_sites_solution_hydrogens geom
_atom_sites_solution_primary direct
_atom_sites_solution_secondary difmap
_audit_creation_method SHELXL-97
_cell_angle_alpha 98.774(2)
_cell_angle_beta 92.5670(10)
_cell_angle_gamma 90.0000(10)
_cell_formula_units_Z 1
_cell_length_a 3.7384(5)
_cell_length_b 6.3934(8)
_cell_length_c 10.7786(13)
_cell_measurement_reflns_used 528
_cell_measurement_temperature 298(2)
_cell_measurement_theta_max 27.615
_cell_measurement_theta_min 3.224
_cell_volume 254.34(6)
_computing_cell_refinement 'SAINT (Bruker, 2007)'
_computing_data_collection 'SMART (Bruker, 2007)'
_computing_data_reduction 'SAINT (Bruker, 2007)'
_computing_molecular_graphics 'SHELXTL (Sheldrick, 2008) and PLATON (Spek, 2009)'
_computing_publication_material 'SHELXTL (Sheldrick, 2008)'
_computing_structure_refinement 'SHELXL97 (Sheldrick, 2008)'
_computing_structure_solution 'SHELXS97 (Sheldrick, 2008)'
_diffrn_ambient_temperature 298(2)
_diffrn_measured_fraction_theta_full 0.982
_diffrn_measured_fraction_theta_max 0.982
_diffrn_measurement_device_type 'Bruker SMART CCD'
_diffrn_measurement_method '\f and \w'
_diffrn_radiation_monochromator graphite
_diffrn_radiation_source 'fine-focus sealed tube'
_diffrn_radiation_type MoK\a
_diffrn_radiation_wavelength 0.71073
_diffrn_reflns_av_R_equivalents 0.0230
_diffrn_reflns_av_sigmaI/netI 0.0354
_diffrn_reflns_limit_h_max 4
_diffrn_reflns_limit_h_min -4
_diffrn_reflns_limit_k_max 7
_diffrn_reflns_limit_k_min -7
_diffrn_reflns_limit_l_max 12
_diffrn_reflns_limit_l_min -11
_diffrn_reflns_number 1343
_diffrn_reflns_theta_full 25.04
_diffrn_reflns_theta_max 25.04
_diffrn_reflns_theta_min 1.91
_exptl_absorpt_coefficient_mu 0.123
_exptl_absorpt_correction_T_max 0.9902
_exptl_absorpt_correction_T_min 0.9818
_exptl_absorpt_correction_type multi-scan
_exptl_absorpt_process_details '(SADABS; Sheldrick, 1996)'
_exptl_crystal_colour yellow
_exptl_crystal_density_diffrn 1.594
_exptl_crystal_density_method 'not measured'
_exptl_crystal_description needle
_exptl_crystal_F_000 126
_exptl_crystal_size_max 0.15
_exptl_crystal_size_mid 0.11
_exptl_crystal_size_min 0.08
_refine_diff_density_max 0.332
_refine_diff_density_min -0.356
_refine_ls_extinction_method none
_refine_ls_goodness_of_fit_ref 1.144
_refine_ls_hydrogen_treatment constr
_refine_ls_matrix_type full
_refine_ls_number_parameters 82
_refine_ls_number_reflns 893
_refine_ls_number_restraints 0
_refine_ls_restrained_S_all 1.144
_refine_ls_R_factor_all 0.0900
_refine_ls_R_factor_gt 0.0713
_refine_ls_shift/su_max 0.000
_refine_ls_shift/su_mean 0.000
_refine_ls_structure_factor_coef Fsqd
_refine_ls_weighting_details 'calc w=1/[\s^2^(Fo^2^)+(0.1116P)^2^+0.1159P] where P=(Fo^2^+2Fc^2^)/3'
_refine_ls_weighting_scheme calc
_refine_ls_wR_factor_gt 0.2019
_refine_ls_wR_factor_ref 0.2143
_reflns_number_gt 657
_reflns_number_total 893
_reflns_threshold_expression I>2\s(I)
_cod_data_source_file lh2868.cif
_cod_data_source_block I
_cod_depositor_comments
;
The following automatic conversions were performed:
'_symmetry_cell_setting' value 'Triclinic' changed to 'triclinic'
according to '/home/saulius/struct/CIF-dictionaries/cif_core.dic'
dictionary named 'cif_core.dic' version 2.4.1 from 2010-06-29.

Automatic conversion script
Id: cif_fix_enum 1527 2010-12-29 10:47:43Z saulius 

The following automatic conversions were performed:

'_symmetry_cell_setting' value 'Triclinic' changed to 'triclinic'
according to /home/saulius/struct/CIF-dictionaries/cif_core.dic
dictionary named 'cif_core.dic' version 2.4.1 from 2010-06-29.

Automatic conversion script
Id: cif_fix_values 1715 2011-07-08 13:25:40Z adriana 
;
_cod_database_code 2223148
_cod_database_fobs_code 2223148

loop_
_symmetry_equiv_pos_as_xyz
'x, y, z'
'-x, -y, -z'

loop_
_atom_site_type_symbol
_atom_site_label
_atom_site_fract_x
_atom_site_fract_y
_atom_site_fract_z
_atom_site_U_iso_or_equiv
_atom_site_adp_type
_atom_site_calc_flag
_atom_site_refinement_flags
_atom_site_occupancy
_atom_site_disorder_assembly
_atom_site_disorder_group
N N1 0.1979(7) 0.2556(4) 0.5341(2) 0.0351(8) Uani d . 1 . .
O O1 0.5129(7) -0.0316(4) 0.8383(2) 0.0492(8) Uani d . 1 . .
H H1 0.5614 -0.0788 0.9036 0.074 Uiso calc R 1 . .
O O2 0.2843(7) 0.2274(4) 0.9736(2) 0.0536(9) Uani d . 1 . .
C C1 0.3541(8) 0.1439(5) 0.8636(3) 0.0334(8) Uani d . 1 . .
C C2 0.2905(8) 0.1631(5) 0.6337(3) 0.0347(9) Uani d . 1 . .
H H2 0.3922 0.0293 0.6197 0.042 Uiso calc R 1 . .
C C3 0.2438(7) 0.2552(5) 0.7571(3) 0.0307(9) Uani d . 1 . .
C C4 0.0964(8) 0.4566(5) 0.7784(3) 0.0353(9) Uani d . 1 . .
H H4 0.0640 0.5238 0.8598 0.042 Uiso calc R 1 . .
C C5 -0.0008(8) 0.5548(5) 0.6768(3) 0.0332(8) Uani d . 1 . .
H H5 -0.1009 0.6892 0.6890 0.040 Uiso calc R 1 . .
C C6 0.0520(8) 0.4512(5) 0.5562(3) 0.0295(8) Uani d . 1 . .

loop_
_atom_site_aniso_label
_atom_site_aniso_U_11
_atom_site_aniso_U_22
_atom_site_aniso_U_33
_atom_site_aniso_U_12
_atom_site_aniso_U_13
_atom_site_aniso_U_23
N1 0.0443(16) 0.0333(15) 0.0284(15) 0.0064(12) -0.0011(12) 0.0079(12)
O1 0.0724(18) 0.0463(16) 0.0308(14) 0.0208(13) -0.0006(12) 0.0129(11)
O2 0.083(2) 0.0525(17) 0.0267(14) 0.0231(14) 0.0056(12) 0.0108(11)
C1 0.0347(17) 0.0366(18) 0.0297(17) 0.0043(14) -0.0014(13) 0.0088(14)
C2 0.0390(18) 0.0339(18) 0.0329(18) 0.0076(14) -0.0009(13) 0.0108(14)
C3 0.0309(16) 0.0350(19) 0.0271(18) 0.0003(14) -0.0020(13) 0.0083(14)
C4 0.0446(19) 0.0375(19) 0.0240(16) 0.0068(15) 0.0024(13) 0.0047(13)
C5 0.0393(18) 0.0321(17) 0.0296(17) 0.0078(14) 0.0009(13) 0.0092(14)
C6 0.0288(15) 0.0318(18) 0.0289(17) -0.0009(13) -0.0021(12) 0.0088(14)

loop_
_atom_type_symbol
_atom_type_description
_atom_type_scat_dispersion_real
_atom_type_scat_dispersion_imag
_atom_type_scat_source
C C 0.0033 0.0016 'International Tables Vol C Tables 4.2.6.8 and 6.1.1.4'
H H 0.0000 0.0000 'International Tables Vol C Tables 4.2.6.8 and 6.1.1.4'
O O 0.0106 0.0060 'International Tables Vol C Tables 4.2.6.8 and 6.1.1.4'
N N 0.0061 0.0033 'International Tables Vol C Tables 4.2.6.8 and 6.1.1.4'

loop_
_geom_angle_atom_site_label_1
_geom_angle_atom_site_label_2
_geom_angle_atom_site_label_3
_geom_angle_site_symmetry_1
_geom_angle_site_symmetry_3
_geom_angle
_geom_angle_publ_flag
C2 N1 C6 . . 117.4(3) ?
C1 O1 H1 . . 109.5 ?
O2 C1 O1 . . 123.7(3) ?
O2 C1 C3 . . 118.7(3) ?
O1 C1 C3 . . 117.6(3) ?
N1 C2 C3 . . 123.8(3) ?
N1 C2 H2 . . 118.1 ?
C3 C2 H2 . . 118.1 ?
C2 C3 C4 . . 118.2(3) ?
C2 C3 C1 . . 121.0(3) ?
C4 C3 C1 . . 120.8(3) ?
C5 C4 C3 . . 118.9(3) ?
C5 C4 H4 . . 120.5 ?
C3 C4 H4 . . 120.5 ?
C4 C5 C6 . . 119.3(3) ?
C4 C5 H5 . . 120.3 ?
C6 C5 H5 . . 120.3 ?
N1 C6 C5 . . 122.4(3) ?
N1 C6 C6 . 2_566 116.1(3) ?
C5 C6 C6 . 2_566 121.5(4) ?

loop_
_geom_bond_atom_site_label_1
_geom_bond_atom_site_label_2
_geom_bond_site_symmetry_2
_geom_bond_distance
_geom_bond_publ_flag
N1 C2 . 1.335(4) ?
N1 C6 . 1.357(4) ?
O1 C1 . 1.267(4) ?
O1 H1 . 0.8200 ?
O2 C1 . 1.263(4) ?
C1 C3 . 1.484(4) ?
C2 C3 . 1.388(4) ?
C2 H2 . 0.9300 ?
C3 C4 . 1.391(4) ?
C4 C5 . 1.378(4) ?
C4 H4 . 0.9300 ?
C5 C6 . 1.388(4) ?
C5 H5 . 0.9300 ?
C6 C6 2_566 1.482(6) ?

loop_
_geom_hbond_atom_site_label_D
_geom_hbond_atom_site_label_H
_geom_hbond_atom_site_label_A
_geom_hbond_site_symmetry_A
_geom_hbond_distance_DH
_geom_hbond_distance_HA
_geom_hbond_distance_DA
_geom_hbond_angle_DHA
O1 H1 O2 2_657 0.82 1.82 2.625(3) 167.9

loop_
_geom_torsion_atom_site_label_1
_geom_torsion_atom_site_label_2
_geom_torsion_atom_site_label_3
_geom_torsion_atom_site_label_4
_geom_torsion_site_symmetry_1
_geom_torsion_site_symmetry_2
_geom_torsion_site_symmetry_3
_geom_torsion_site_symmetry_4
_geom_torsion
_geom_torsion_publ_flag
C6 N1 C2 C3 . . . . 0.4(5) ?
N1 C2 C3 C4 . . . . -0.9(5) ?
N1 C2 C3 C1 . . . . -179.8(3) ?
O2 C1 C3 C2 . . . . -175.3(3) ?
O1 C1 C3 C2 . . . . 4.4(5) ?
O2 C1 C3 C4 . . . . 5.9(5) ?
O1 C1 C3 C4 . . . . -174.4(3) ?
C2 C3 C4 C5 . . . . 0.8(5) ?
C1 C3 C4 C5 . . . . 179.7(3) ?
C3 C4 C5 C6 . . . . -0.3(5) ?
C2 N1 C6 C5 . . . . 0.2(5) ?
C2 N1 C6 C6 . . . 2_566 -179.3(3) ?
C4 C5 C6 N1 . . . . -0.2(5) ?
C4 C5 C6 C6 . . . 2_566 179.2(3) ?
